data_7110887
loop_
_publ_author_name
'Luo, Bing'
'Gladfelter, Wayne L.'

_publ_section_title
;
 1,1-Dimethylhydrazidogallane and a gallium hydrazide with two Ga2N2 rings
 bridged by two NNMe2 ligands
;
_journal_issue 10
_journal_name_full 'Chemical Communications'
_journal_page_first 825
_journal_paper_doi 10.1039/b001010n
_journal_year 2000
_chemical_compound_source 'Bing Luo'
_chemical_formula_sum 'C20 H68 Ga4 N20'
_chemical_formula_weight 867.82
_chemical_name_common 99343/BL046
_chemical_name_systematic
;
 ?
;
_space_group_IT_number 14
_symmetry_cell_setting monoclinic
_symmetry_space_group_name_Hall '-P 2ybc'
_symmetry_space_group_name_H-M 'P 1 21/c 1'
_atom_sites_solution_hydrogens geom
_atom_sites_solution_primary direct
_atom_sites_solution_secondary difmap
_audit_creation_method SHELXL
_cell_angle_alpha 90.000(1)
_cell_angle_beta 112.824(1)
_cell_angle_gamma 90.000(1)
_cell_formula_units_Z 2
_cell_length_a 9.8972(7)
_cell_length_b 22.489(2)
_cell_length_c 10.0230(7)
_cell_measurement_reflns_used 4494
_cell_measurement_temperature 173(2)
_cell_volume 2056.2(3)
_computing_cell_refinement 'Saint, Bruker'
_computing_data_collection 'Smart, Bruker'
_computing_data_reduction 'Saint, Bruker'
_computing_structure_refinement 'SHELXL-97 (Sheldrick, 1997)'
_computing_structure_solution 'SHELXS-97 (Sheldrick, 1990)'
_diffrn_ambient_temperature 173(2)
_diffrn_measurement_device 'Smart CCD, Siemens'
_diffrn_radiation_monochromator graphite
_diffrn_radiation_source 'normal-focus sealed tube'
_diffrn_radiation_type MoK\a
_diffrn_radiation_wavelength 0.71073
_diffrn_reflns_av_R_equivalents 0.0372
_diffrn_reflns_av_sigmaI/netI 0.0500
_diffrn_reflns_limit_h_max 12
_diffrn_reflns_limit_h_min -11
_diffrn_reflns_limit_k_max 19
_diffrn_reflns_limit_k_min -28
_diffrn_reflns_limit_l_max 11
_diffrn_reflns_limit_l_min -13
_diffrn_reflns_number 12953
_diffrn_reflns_theta_max 27.49
_diffrn_reflns_theta_min 1.81
_exptl_absorpt_coefficient_mu 2.632
_exptl_absorpt_correction_T_max 1.0000
_exptl_absorpt_correction_T_min 0.7756
_exptl_absorpt_correction_type multi-scan
_exptl_absorpt_process_details
;
Absorption correction was carried out using the program
SADABS, G. Sheldrick (1999).
;
_exptl_crystal_colour colorless
_exptl_crystal_density_diffrn 1.402
_exptl_crystal_density_method 'not measured'
_exptl_crystal_description plate
_exptl_crystal_F_000 904
_exptl_crystal_size_max 0.20
_exptl_crystal_size_mid 0.10
_exptl_crystal_size_min 0.10
_refine_diff_density_max 1.055
_refine_diff_density_min -0.506
_refine_diff_density_rms 0.083
_refine_ls_extinction_method SHELXL
_refine_ls_goodness_of_fit_all 0.975
_refine_ls_goodness_of_fit_obs 1.089
_refine_ls_hydrogen_treatment riding
_refine_ls_matrix_type full
_refine_ls_number_parameters 209
_refine_ls_number_reflns 4622
_refine_ls_number_restraints 2
_refine_ls_restrained_S_all 0.976
_refine_ls_restrained_S_obs 1.090
_refine_ls_R_factor_all 0.0647
_refine_ls_R_factor_obs 0.0384
_refine_ls_shift/esd_max -0.001
_refine_ls_shift/esd_mean 0.000
_refine_ls_structure_factor_coef Fsqd
_refine_ls_weighting_details 'w=1/[\s^2^(Fo^2^)+(0.0507P)^2^+0.0000P] where P=(Fo^2^+2Fc^2^)/3'
_refine_ls_weighting_scheme calc
_refine_ls_wR_factor_all 0.0957
_refine_ls_wR_factor_obs 0.0887
_reflns_number_observed 3239
_reflns_number_total 4622
_reflns_observed_criterion 2sigma(I)
_cod_data_source_file b001010nsup1.cif
_cod_data_source_block 99343a
_cod_depositor_comments
;
The following automatic conversions were performed:

'_refine_ls_weighting_scheme' value 'calc
w=1/[\s^2^(Fo^2^)+(0.0507P)^2^+0.0000P] where P=(Fo^2^+2Fc^2^)/3' was
changed to 'calc'. New tag '_refine_ls_weighting_details' was
created. The value of the new tag was set to
'w=1/[\s^2^(Fo^2^)+(0.0507P)^2^+0.0000P] where P=(Fo^2^+2Fc^2^)/3'.

Automatic conversion script
Id: cif_fix_values 3143 2015-03-26 13:38:13Z robertas 

The following automatic conversions were performed:

'_exptl_absorpt_correction_type' value 'multi-scans' was replaced
with the value 'multi-scan' as specified in the replacement file
'src/cod-tools/trunk/data/replacement-values/replacement_values.lst'.

Automatic conversion script
Id: cif_fix_values 5376 2017-05-30 11:51:03Z andrius 
;
_cod_original_sg_symbol_H-M P2(1)/c
_cod_database_code 7110887

loop_
_symmetry_equiv_pos_as_xyz
'x, y, z'
'-x, y+1/2, -z+1/2'
'-x, -y, -z'
'x, -y-1/2, z-1/2'

loop_
_atom_site_aniso_label
_atom_site_aniso_U_11
_atom_site_aniso_U_22
_atom_site_aniso_U_33
_atom_site_aniso_U_23
_atom_site_aniso_U_13
_atom_site_aniso_U_12
Ga1 0.0253(2) 0.0283(2) 0.0267(2) 0.00053(15) 0.00230(15) -0.0013(2)
Ga2 0.0269(2) 0.0269(2) 0.0259(2) -0.00175(15) 0.00305(15) -0.0034(2)
N1 0.033(2) 0.054(2) 0.0248(15) 0.0045(13) 0.0098(12) -0.0109(14)
N2 0.041(2) 0.065(2) 0.039(2) -0.009(2) 0.0146(15) -0.004(2)
N3 0.032(2) 0.042(2) 0.037(2) -0.0133(13) 0.0057(13) 0.0035(13)
N4 0.038(2) 0.066(2) 0.049(2) -0.009(2) 0.021(2) 0.001(2)
N5 0.0272(14) 0.030(2) 0.0240(15) -0.0001(11) -0.0013(11) -0.0028(12)
N6 0.0232(14) 0.038(2) 0.0244(15) 0.0008(12) -0.0011(11) -0.0033(12)
N7 0.048(2) 0.034(2) 0.038(2) 0.0002(13) -0.0043(15) -0.0078(15)
N8 0.078(3) 0.033(2) 0.071(3) 0.009(2) -0.007(2) -0.014(2)
N9 0.043(2) 0.034(2) 0.065(2) 0.010(2) -0.019(2) -0.002(2)
N10 0.063(2) 0.032(2) 0.067(3) 0.009(2) -0.018(2) 0.001(2)
C1 0.061(3) 0.074(3) 0.034(2) -0.012(2) 0.027(2) -0.009(2)
C2 0.033(2) 0.083(3) 0.055(3) -0.007(2) 0.021(2) -0.007(2)
C3 0.065(3) 0.071(3) 0.041(2) -0.012(2) 0.024(2) 0.001(2)
C4 0.037(2) 0.085(4) 0.068(3) 0.001(2) 0.029(2) -0.003(2)
C5 0.023(2) 0.057(3) 0.049(2) 0.001(2) 0.007(2) -0.003(2)
C6 0.044(2) 0.052(2) 0.025(2) -0.003(2) 0.005(2) -0.003(2)
C7 0.166(7) 0.067(4) 0.140(6) 0.006(4) 0.075(5) -0.040(4)
C8 0.106(5) 0.062(4) 0.224(9) 0.052(5) 0.050(6) 0.022(4)
C9 0.259(10) 0.067(4) 0.142(7) 0.003(4) 0.109(7) 0.049(5)
C10 0.160(7) 0.081(5) 0.144(7) 0.044(4) 0.072(6) 0.007(5)

loop_
_atom_site_label
_atom_site_type_symbol
_atom_site_fract_x
_atom_site_fract_y
_atom_site_fract_z
_atom_site_U_iso_or_equiv
_atom_site_thermal_displace_type
_atom_site_occupancy
_atom_site_calc_flag
_atom_site_refinement_flags
Ga1 Ga 0.83536(4) 0.06007(2) 0.84505(4) 0.02915(11) Uani 1 d .
Ga2 Ga 1.10966(4) 0.08665(2) 1.09817(4) 0.02878(11) Uani 1 d .
N1 N 1.0405(3) 0.08415(14) 0.8834(3) 0.0376(7) Uani 1 d .
H1N H 1.0344(3) 0.12371(14) 0.8546(3) 0.045 Uiso 1 calc R
N2 N 1.1201(3) 0.0556(2) 0.8128(3) 0.0484(8) Uani 1 d .
N3 N 0.8942(3) 0.07435(13) 1.0601(3) 0.0394(7) Uani 1 d .
H3N H 0.8875(3) 0.03786(13) 1.1008(3) 0.047 Uiso 1 calc R
N4 N 0.8160(3) 0.1162(2) 1.1103(4) 0.0499(8) Uani 1 d .
N5 N 0.7907(3) -0.01938(12) 0.8050(3) 0.0305(6) Uani 1 d .
N6 N 0.6572(3) -0.02378(13) 0.6739(3) 0.0316(6) Uani 1 d .
N7 N 1.1873(3) 0.16200(13) 1.1508(3) 0.0460(8) Uani 1 d .
H7N H 1.2547(3) 0.16905(13) 1.2374(3) 0.055 Uiso 1 calc R
N8 N 1.1347(4) 0.2075(2) 1.0476(4) 0.0718(12) Uani 1 d D
N9 N 0.7059(3) 0.11202(14) 0.7181(4) 0.0597(10) Uani 1 d .
H9N H 0.6208(3) 0.09881(14) 0.6565(4) 0.072 Uiso 1 calc R
N10 N 0.7405(4) 0.17277(15) 0.7176(4) 0.0673(12) Uani 1 d D
C1 C 1.0440(5) 0.0632(2) 0.6540(4) 0.0536(11) Uani 1 d .
H1A H 0.9446(12) 0.0469(12) 0.6222(6) 0.080 Uiso 1 calc R
H1B H 1.0984(17) 0.0422(11) 0.6049(4) 0.080 Uiso 1 calc R
H1C H 1.0386(28) 0.1056(2) 0.6298(5) 0.080 Uiso 1 calc R
C2 C 1.2685(4) 0.0816(2) 0.8568(5) 0.0556(11) Uani 1 d .
H2A H 1.3187(13) 0.0797(12) 0.9624(5) 0.083 Uiso 1 calc R
H2B H 1.2605(4) 0.1232(4) 0.8254(28) 0.083 Uiso 1 calc R
H2C H 1.3246(11) 0.0592(8) 0.8119(26) 0.083 Uiso 1 calc R
C3 C 0.8828(5) 0.1178(2) 1.2674(4) 0.0578(11) Uani 1 d .
H3A H 0.9875(8) 0.1269(13) 1.2988(4) 0.087 Uiso 1 calc R
H3B H 0.8708(27) 0.0791(4) 1.3062(4) 0.087 Uiso 1 calc R
H3C H 0.8353(21) 0.1486(9) 1.3032(4) 0.087 Uiso 1 calc R
C4 C 0.6631(4) 0.0979(2) 1.0610(5) 0.0611(12) Uani 1 d .
H4A H 0.6215(10) 0.0946(13) 0.9552(6) 0.092 Uiso 1 calc R
H4B H 0.6079(8) 0.1276(7) 1.0909(29) 0.092 Uiso 1 calc R
H4C H 0.6569(5) 0.0593(6) 1.1038(26) 0.092 Uiso 1 calc R
C5 C 0.5391(4) -0.0503(2) 0.7049(4) 0.0447(10) Uani 1 d .
H5A H 0.5179(19) -0.0255(6) 0.7748(21) 0.067 Uiso 1 calc R
H5B H 0.5682(11) -0.0901(5) 0.7455(26) 0.067 Uiso 1 calc R
H5C H 0.4513(9) -0.0532(10) 0.6153(6) 0.067 Uiso 1 calc R
C6 C 0.6837(4) -0.0569(2) 0.5625(4) 0.0431(9) Uani 1 d .
H6A H 0.7660(18) -0.0390(7) 0.5457(19) 0.065 Uiso 1 calc R
H6B H 0.5957(10) -0.0558(9) 0.4727(8) 0.065 Uiso 1 calc R
H6C H 0.7072(26) -0.0982(3) 0.5937(12) 0.065 Uiso 1 calc R
C7 C 1.2565(8) 0.2440(3) 1.0525(8) 0.120(2) Uani 1 d D
H7A H 1.3296(27) 0.2191(5) 1.0356(57) 0.179 Uiso 1 calc R
H7B H 1.3010(37) 0.2628(19) 1.1478(21) 0.179 Uiso 1 calc R
H7C H 1.2216(12) 0.2747(15) 0.9775(38) 0.179 Uiso 1 calc R
C8 C 1.0318(7) 0.2440(3) 1.0746(9) 0.135(3) Uani 1 d D
H8A H 0.9458(29) 0.2203(7) 1.0661(65) 0.202 Uiso 1 calc R
H8B H 1.0018(50) 0.2765(16) 1.0039(41) 0.202 Uiso 1 calc R
H8C H 1.0765(22) 0.2606(21) 1.1725(25) 0.202 Uiso 1 calc R
C9 C 0.6526(10) 0.2069(3) 0.7716(8) 0.147(3) Uani 1 d D
H9A H 0.6739(53) 0.1956(21) 0.8721(24) 0.220 Uiso 1 calc R
H9B H 0.5488(10) 0.1995(22) 0.7126(44) 0.220 Uiso 1 calc R
H9C H 0.6741(52) 0.2492(3) 0.7673(67) 0.220 Uiso 1 calc R
C10 C 0.7080(8) 0.1912(3) 0.5719(7) 0.124(3) Uani 1 d D
H10A H 0.7505(49) 0.1628(13) 0.5249(19) 0.187 Uiso 1 calc R
H10B H 0.7498(49) 0.2307(10) 0.5721(8) 0.187 Uiso 1 calc R
H10C H 0.6015(8) 0.1927(22) 0.5188(17) 0.187 Uiso 1 calc R

loop_
_atom_type_symbol
_atom_type_description
_atom_type_scat_dispersion_real
_atom_type_scat_dispersion_imag
_atom_type_scat_source
C C 0.0033 0.0016 'International Tables Vol C Tables 4.2.6.8 and 6.1.1.4'
H H 0.0000 0.0000 'International Tables Vol C Tables 4.2.6.8 and 6.1.1.4'
N N 0.0061 0.0033 'International Tables Vol C Tables 4.2.6.8 and 6.1.1.4'
Ga Ga 0.2307 1.6083 'International Tables Vol C Tables 4.2.6.8 and 6.1.1.4'

loop_
_geom_angle_atom_site_label_1
_geom_angle_atom_site_label_2
_geom_angle_atom_site_label_3
_geom_angle
_geom_angle_site_symmetry_1
_geom_angle_site_symmetry_3
N9 Ga1 N5 114.94(13) . .
N9 Ga1 N1 110.30(14) . .
N5 Ga1 N1 116.46(13) . .
N9 Ga1 N3 118.16(15) . .
N5 Ga1 N3 109.27(12) . .
N1 Ga1 N3 84.30(11) . .
N9 Ga1 Ga2 128.75(10) . .
N5 Ga1 Ga2 116.28(8) . .
N1 Ga1 Ga2 41.75(8) . .
N3 Ga1 Ga2 43.10(8) . .
N7 Ga2 N5 121.23(12) . 3_757
N7 Ga2 N1 105.34(13) . .
N5 Ga2 N1 115.56(12) 3_757 .
N7 Ga2 N3 117.83(13) . .
N5 Ga2 N3 107.00(12) 3_757 .
N1 Ga2 N3 84.13(11) . .
N7 Ga2 Ga1 124.64(9) . .
N5 Ga2 Ga1 113.95(8) 3_757 .
N1 Ga2 Ga1 41.72(8) . .
N3 Ga2 Ga1 42.96(8) . .
N2 N1 Ga1 120.6(2) . .
N2 N1 Ga2 122.3(2) . .
Ga1 N1 Ga2 96.53(12) . .
N2 N1 H1N 105.2(2) . .
Ga1 N1 H1N 105.19(9) . .
Ga2 N1 H1N 105.19(9) . .
N1 N2 C2 110.8(3) . .
N1 N2 C1 109.8(3) . .
C2 N2 C1 107.9(3) . .
N4 N3 Ga1 120.5(2) . .
N4 N3 Ga2 121.1(2) . .
Ga1 N3 Ga2 93.94(12) . .
N4 N3 H3N 106.6(2) . .
Ga1 N3 H3N 106.61(9) . .
Ga2 N3 H3N 106.61(9) . .
N3 N4 C3 108.5(3) . .
N3 N4 C4 109.2(3) . .
C3 N4 C4 110.5(3) . .
N6 N5 Ga1 108.5(2) . .
N6 N5 Ga2 121.7(2) . 3_757
Ga1 N5 Ga2 129.76(14) . 3_757
C6 N6 C5 110.9(3) . .
C6 N6 N5 110.9(3) . .
C5 N6 N5 111.0(3) . .
N8 N7 Ga2 117.6(2) . .
N8 N7 H7N 121.2(2) . .
Ga2 N7 H7N 121.19(9) . .
N7 N8 C8 111.8(4) . .
N7 N8 C7 108.9(4) . .
C8 N8 C7 108.5(4) . .
N10 N9 Ga1 121.0(2) . .
N10 N9 H9N 119.5(2) . .
Ga1 N9 H9N 119.51(10) . .
N9 N10 C9 109.7(4) . .
N9 N10 C10 109.0(4) . .
C9 N10 C10 107.8(5) . .
N2 C1 H1A 109.5(2) . .
N2 C1 H1B 109.5(2) . .
H1A C1 H1B 109.5 . .
N2 C1 H1C 109.5(2) . .
H1A C1 H1C 109.5 . .
H1B C1 H1C 109.5 . .
N2 C2 H2A 109.5(2) . .
N2 C2 H2B 109.5(2) . .
H2A C2 H2B 109.5 . .
N2 C2 H2C 109.5(2) . .
H2A C2 H2C 109.5 . .
H2B C2 H2C 109.5 . .
N4 C3 H3A 109.5(2) . .
N4 C3 H3B 109.5(2) . .
H3A C3 H3B 109.5 . .
N4 C3 H3C 109.5(2) . .
H3A C3 H3C 109.5 . .
H3B C3 H3C 109.5 . .
N4 C4 H4A 109.5(2) . .
N4 C4 H4B 109.5(2) . .
H4A C4 H4B 109.5 . .
N4 C4 H4C 109.5(2) . .
H4A C4 H4C 109.5 . .
H4B C4 H4C 109.5 . .
N6 C5 H5A 109.5(2) . .
N6 C5 H5B 109.5(2) . .
H5A C5 H5B 109.5 . .
N6 C5 H5C 109.5(2) . .
H5A C5 H5C 109.5 . .
H5B C5 H5C 109.5 . .
N6 C6 H6A 109.5(2) . .
N6 C6 H6B 109.5(2) . .
H6A C6 H6B 109.5 . .
N6 C6 H6C 109.5(2) . .
H6A C6 H6C 109.5 . .
H6B C6 H6C 109.5 . .
N8 C7 H7A 109.5(3) . .
N8 C7 H7B 109.5(3) . .
H7A C7 H7B 109.5 . .
N8 C7 H7C 109.5(3) . .
H7A C7 H7C 109.5 . .
H7B C7 H7C 109.5 . .
N8 C8 H8A 109.5(3) . .
N8 C8 H8B 109.5(3) . .
H8A C8 H8B 109.5 . .
N8 C8 H8C 109.5(4) . .
H8A C8 H8C 109.5 . .
H8B C8 H8C 109.5 . .
N10 C9 H9A 109.5(3) . .
N10 C9 H9B 109.5(4) . .
H9A C9 H9B 109.5 . .
N10 C9 H9C 109.5(3) . .
H9A C9 H9C 109.5 . .
H9B C9 H9C 109.5 . .
N10 C10 H10A 109.5(3) . .
N10 C10 H10B 109.5(3) . .
H10A C10 H10B 109.5 . .
N10 C10 H10C 109.5(3) . .
H10A C10 H10C 109.5 . .
H10B C10 H10C 109.5 . .

loop_
_geom_bond_atom_site_label_1
_geom_bond_atom_site_label_2
_geom_bond_distance
_geom_bond_site_symmetry_2
Ga1 N9 1.833(3) .
Ga1 N5 1.847(3) .
Ga1 N1 1.989(3) .
Ga1 N3 2.029(3) .
Ga1 Ga2 2.9699(5) .
Ga2 N7 1.851(3) .
Ga2 N5 1.860(3) 3_757
Ga2 N1 1.990(3) .
Ga2 N3 2.034(3) .
N1 N2 1.402(4) .
N1 H1N 0.93 .
N2 C2 1.480(5) .
N2 C1 1.483(5) .
N3 N4 1.427(4) .
N3 H3N 0.93 .
N4 C3 1.453(5) .
N4 C4 1.457(5) .
N5 N6 1.461(3) .
N5 Ga2 1.860(3) 3_757
N6 C6 1.448(4) .
N6 C5 1.449(4) .
N7 N8 1.403(4) .
N7 H7N 0.88 .
N8 C8 1.413(6) .
N8 C7 1.442(6) .
N9 N10 1.409(4) .
N9 H9N 0.88 .
N10 C9 1.416(6) .
N10 C10 1.429(6) .
C1 H1A 0.98 .
C1 H1B 0.98 .
C1 H1C 0.98 .
C2 H2A 0.98 .
C2 H2B 0.98 .
C2 H2C 0.98 .
C3 H3A 0.98 .
C3 H3B 0.98 .
C3 H3C 0.98 .
C4 H4A 0.98 .
C4 H4B 0.98 .
C4 H4C 0.98 .
C5 H5A 0.98 .
C5 H5B 0.98 .
C5 H5C 0.98 .
C6 H6A 0.98 .
C6 H6B 0.98 .
C6 H6C 0.98 .
C7 H7A 0.98 .
C7 H7B 0.98 .
C7 H7C 0.98 .
C8 H8A 0.98 .
C8 H8B 0.98 .
C8 H8C 0.98 .
C9 H9A 0.98 .
C9 H9B 0.98 .
C9 H9C 0.98 .
C10 H10A 0.98 .
C10 H10B 0.98 .
C10 H10C 0.98 .

loop_
_geom_torsion_atom_site_label_1
_geom_torsion_atom_site_label_2
_geom_torsion_atom_site_label_3
_geom_torsion_atom_site_label_4
_geom_torsion
_geom_torsion_site_symmetry_1
_geom_torsion_site_symmetry_4
N9 Ga1 Ga2 N7 -3.6(2) . .
N5 Ga1 Ga2 N7 174.2(2) . .
N1 Ga1 Ga2 N7 73.0(2) . .
N3 Ga1 Ga2 N7 -95.2(2) . .
N9 Ga1 Ga2 N5 -178.8(2) . 3_757
N5 Ga1 Ga2 N5 -1.1(2) . 3_757
N1 Ga1 Ga2 N5 -102.2(2) . 3_757
N3 Ga1 Ga2 N5 89.6(2) . 3_757
N9 Ga1 Ga2 N1 -76.6(2) . .
N5 Ga1 Ga2 N1 101.1(2) . .
N1 Ga1 Ga2 N1 0.0 . .
N3 Ga1 Ga2 N1 -168.2(2) . .
N9 Ga1 Ga2 N3 91.6(2) . .
N5 Ga1 Ga2 N3 -90.6(2) . .
N1 Ga1 Ga2 N3 168.2(2) . .
N3 Ga1 Ga2 N3 0.0 . .
N9 Ga1 N1 N2 -100.2(3) . .
N5 Ga1 N1 N2 33.2(3) . .
N3 Ga1 N1 N2 141.9(3) . .
Ga2 Ga1 N1 N2 133.8(3) . .
N9 Ga1 N1 Ga2 126.0(2) . .
N5 Ga1 N1 Ga2 -100.66(14) . .
N3 Ga1 N1 Ga2 8.04(13) . .
Ga2 Ga1 N1 Ga2 0.0 . .
N7 Ga2 N1 N2 101.9(3) . .
N5 Ga2 N1 N2 -34.7(3) 3_757 .
N3 Ga2 N1 N2 -140.8(3) . .
Ga1 Ga2 N1 N2 -132.8(3) . .
N7 Ga2 N1 Ga1 -125.31(14) . .
N5 Ga2 N1 Ga1 98.04(14) 3_757 .
N3 Ga2 N1 Ga1 -8.02(13) . .
Ga1 Ga2 N1 Ga1 0.0 . .
Ga1 N1 N2 C2 179.2(2) . .
Ga2 N1 N2 C2 -58.8(4) . .
Ga1 N1 N2 C1 60.1(4) . .
Ga2 N1 N2 C1 -177.9(2) . .
N9 Ga1 N3 N4 12.1(3) . .
N5 Ga1 N3 N4 -121.9(3) . .
N1 Ga1 N3 N4 122.1(3) . .
Ga2 Ga1 N3 N4 129.9(3) . .
N9 Ga1 N3 Ga2 -117.84(14) . .
N5 Ga1 N3 Ga2 108.23(13) . .
N1 Ga1 N3 Ga2 -7.84(13) . .
Ga2 Ga1 N3 Ga2 0.0 . .
N7 Ga2 N3 N4 -17.3(3) . .
N5 Ga2 N3 N4 123.4(3) 3_757 .
N1 Ga2 N3 N4 -121.6(3) . .
Ga1 Ga2 N3 N4 -129.5(3) . .
N7 Ga2 N3 Ga1 112.10(13) . .
N5 Ga2 N3 Ga1 -107.14(13) 3_757 .
N1 Ga2 N3 Ga1 7.84(13) . .
Ga1 Ga2 N3 Ga1 0.0 . .
Ga1 N3 N4 C3 -179.2(3) . .
Ga2 N3 N4 C3 -62.6(4) . .
Ga1 N3 N4 C4 60.2(4) . .
Ga2 N3 N4 C4 176.9(3) . .
N9 Ga1 N5 N6 0.8(3) . .
N1 Ga1 N5 N6 -130.4(2) . .
N3 Ga1 N5 N6 136.4(2) . .
Ga2 Ga1 N5 N6 -177.2(2) . .
N9 Ga1 N5 Ga2 179.3(2) . 3_757
N1 Ga1 N5 Ga2 48.1(2) . 3_757
N3 Ga1 N5 Ga2 -45.1(2) . 3_757
Ga2 Ga1 N5 Ga2 1.3(2) . 3_757
Ga1 N5 N6 C6 120.7(3) . .
Ga2 N5 N6 C6 -58.0(3) 3_757 .
Ga1 N5 N6 C5 -115.6(3) . .
Ga2 N5 N6 C5 65.8(3) 3_757 .
N5 Ga2 N7 N8 158.9(3) 3_757 .
N1 Ga2 N7 N8 25.3(3) . .
N3 Ga2 N7 N8 -66.1(3) . .
Ga1 Ga2 N7 N8 -16.0(4) . .
Ga2 N7 N8 C8 101.5(4) . .
Ga2 N7 N8 C7 -138.6(4) . .
N5 Ga1 N9 N10 -167.2(3) . .
N1 Ga1 N9 N10 -33.1(4) . .
N3 Ga1 N9 N10 61.3(4) . .
Ga2 Ga1 N9 N10 10.5(4) . .
Ga1 N9 N10 C9 -109.9(5) . .
Ga1 N9 N10 C10 132.3(4) . .
